data_4507383
loop_
_publ_author_name
'Sreevidya, Thekku Veedu'
'Cao, Deng-Ke'
'Lavy, Tali'
'Botoshansky, Mark'
'Kaftory, Menahem'

_publ_section_title
;
 Unexpected Molecular Flip in Solid-State Photodimerization
;
_journal_issue 2
_journal_name_full 'Crystal Growth &amp; Design'
_journal_page_first 936
_journal_paper_doi 10.1021/cg3016707
_journal_volume 13
_journal_year 2013
_chemical_formula_moiety 'C30 H22 O2, 2(C7 H9 N O)'
_chemical_formula_sum 'C44 H40 N2 O4'
_chemical_formula_weight 660.78
_chemical_name_common 'Tetraphenylhexadiynediol and Dimethylpyridone'
_chemical_name_systematic
; 
 1,1,6,6-Tetraphenyl-2,4-hexadiyne-1,6-diol : 2(1,6-dimethyl-2(1H)-pyridone) 
;
_space_group_IT_number 14
_symmetry_cell_setting monoclinic
_symmetry_space_group_name_Hall '-P 2ybc'
_symmetry_space_group_name_H-M 'P 1 21/c 1'
_atom_sites_solution_hydrogens geom
_atom_sites_solution_primary direct
_atom_sites_solution_secondary difmap
_audit_creation_method SHELXL-97
_cell_angle_alpha 90.00
_cell_angle_beta 113.699(3)
_cell_angle_gamma 90.00
_cell_formula_units_Z 2
_cell_length_a 10.3300(10)
_cell_length_b 9.0630(10)
_cell_length_c 20.302(2)
_cell_measurement_reflns_used 11345
_cell_measurement_temperature 293(2)
_cell_measurement_theta_max 29.94
_cell_measurement_theta_min 2.15
_cell_volume 1740.4(3)
_computing_cell_refinement 'APEX2 v2010.7-0 (Bruker AXS)'
_computing_data_collection 'Bruker Instrument Service v2010.7.0.0'
_computing_data_reduction 'SAINT V7.68A (Bruker AXS, 2009)'
_computing_molecular_graphics 'Ortep-3 for Windows (Farrugia, 1999)'
_computing_structure_refinement 'SHELXL-97 (Sheldrick, 2008)'
_computing_structure_solution 'SHELXS-97 (Sheldrick, 2008)'
_diffrn_ambient_temperature 293(2)
_diffrn_measured_fraction_theta_full 0.992
_diffrn_measured_fraction_theta_max 0.992
_diffrn_measurement_device_type 'APEX2 DUO'
_diffrn_measurement_method 'omega scans'
_diffrn_radiation_monochromator graphite
_diffrn_radiation_source 'fine-focus sealed tube'
_diffrn_radiation_type MoK\a
_diffrn_radiation_wavelength 0.71073
_diffrn_reflns_av_R_equivalents 0.0264
_diffrn_reflns_av_sigmaI/netI 0.0395
_diffrn_reflns_limit_h_max 14
_diffrn_reflns_limit_h_min -13
_diffrn_reflns_limit_k_max 12
_diffrn_reflns_limit_k_min -12
_diffrn_reflns_limit_l_max 25
_diffrn_reflns_limit_l_min -28
_diffrn_reflns_number 11345
_diffrn_reflns_theta_full 29.94
_diffrn_reflns_theta_max 29.94
_diffrn_reflns_theta_min 2.15
_diffrn_standards_decay_% none
_diffrn_standards_number none
_exptl_absorpt_coefficient_mu 0.080
_exptl_absorpt_correction_type none
_exptl_crystal_colour Colorless
_exptl_crystal_density_diffrn 1.261
_exptl_crystal_density_method 'not measured'
_exptl_crystal_description Blocks
_exptl_crystal_F_000 700
_exptl_crystal_size_max 0.42
_exptl_crystal_size_mid 0.26
_exptl_crystal_size_min 0.14
_refine_diff_density_max 0.378
_refine_diff_density_min -0.256
_refine_diff_density_rms 0.051
_refine_ls_extinction_method none
_refine_ls_goodness_of_fit_ref 1.073
_refine_ls_hydrogen_treatment constr
_refine_ls_matrix_type full
_refine_ls_number_parameters 263
_refine_ls_number_reflns 5018
_refine_ls_number_restraints 0
_refine_ls_restrained_S_all 1.073
_refine_ls_R_factor_all 0.0991
_refine_ls_R_factor_gt 0.0637
_refine_ls_shift/su_max 0.029
_refine_ls_shift/su_mean 0.004
_refine_ls_structure_factor_coef Fsqd
_refine_ls_weighting_details 'calc w=1/[\s^2^(Fo^2^)+(0.1328P)^2^+0.0000P] where P=(Fo^2^+2Fc^2^)/3'
_refine_ls_weighting_scheme calc
_refine_ls_wR_factor_gt 0.1968
_refine_ls_wR_factor_ref 0.2157
_reflns_number_gt 3160
_reflns_number_total 5018
_reflns_threshold_expression >2sigma(I)
_cod_data_source_file cg3016707_si_002.cif
_cod_data_source_block I-a_3hrs
_cod_depositor_comments
;
The following automatic conversions were performed:

'_symmetry_cell_setting' value 'Monoclinic' changed to 'monoclinic'
according to /home/saulius/struct/CIF-dictionaries/cif_core.dic
dictionary named 'cif_core.dic' version 2.4.2 from 2011-04-26.

Automatic conversion script
Id: cif_fix_values 1891 2012-01-12 08:04:46Z andrius 
;
_cod_original_sg_symbol_H-M P21/C
_cod_database_code 4507383

loop_
_symmetry_equiv_pos_as_xyz
'x, y, z'
'-x, y+1/2, -z+1/2'
'-x, -y, -z'
'x, -y-1/2, z-1/2'

loop_
_atom_site_label
_atom_site_type_symbol
_atom_site_fract_x
_atom_site_fract_y
_atom_site_fract_z
_atom_site_U_iso_or_equiv
_atom_site_adp_type
_atom_site_occupancy
_atom_site_symmetry_multiplicity
_atom_site_calc_flag
_atom_site_refinement_flags
O1 O -0.04217(11) 0.70322(16) 0.16401(6) 0.0529(3) Uani 1 1 d .
H1 H -0.1171 0.7191 0.1296 0.063 Uiso 1 1 calc R
C1 C 0.01705(13) 0.54815(18) 0.02841(8) 0.0386(3) Uani 1 1 d .
C2 C 0.04512(13) 0.63249(18) 0.07778(7) 0.0390(3) Uani 1 1 d .
C3 C 0.07180(13) 0.72310(18) 0.14278(7) 0.0375(3) Uani 1 1 d .
C4 C 0.09369(14) 0.88716(19) 0.13130(8) 0.0414(4) Uani 1 1 d .
C5 C 0.0826(2) 0.9870(2) 0.18041(11) 0.0610(5) Uani 1 1 d .
H5 H 0.0558 0.9543 0.2165 0.073 Uiso 1 1 calc R
C6 C 0.1110(2) 1.1342(3) 0.17622(14) 0.0748(7) Uani 1 1 d .
H6 H 0.1030 1.2005 0.2094 0.090 Uiso 1 1 calc R
C7 C 0.1508(2) 1.1832(2) 0.12357(14) 0.0766(7) Uani 1 1 d .
H7 H 0.1707 1.2827 0.1212 0.092 Uiso 1 1 calc R
C8 C 0.1619(2) 1.0857(3) 0.07370(12) 0.0687(6) Uani 1 1 d .
H8 H 0.1886 1.1193 0.0377 0.082 Uiso 1 1 calc R
C9 C 0.13261(17) 0.9364(2) 0.07785(9) 0.0523(4) Uani 1 1 d .
H9 H 0.1395 0.8702 0.0444 0.063 Uiso 1 1 calc R
C10 C 0.20491(14) 0.65927(18) 0.20356(7) 0.0390(3) Uani 1 1 d .
C11 C 0.1938(2) 0.5366(2) 0.24057(11) 0.0590(5) Uani 1 1 d .
H11 H 0.1059 0.4930 0.2290 0.071 Uiso 1 1 calc R
C12 C 0.3127(3) 0.4769(3) 0.29517(12) 0.0760(7) Uani 1 1 d .
H12 H 0.3038 0.3954 0.3209 0.091 Uiso 1 1 calc R
C13 C 0.4435(2) 0.5389(3) 0.31094(11) 0.0713(6) Uani 1 1 d .
H13 H 0.5235 0.4983 0.3468 0.086 Uiso 1 1 calc R
C14 C 0.45508(18) 0.6593(3) 0.27398(12) 0.0748(7) Uani 1 1 d .
H14 H 0.5435 0.7013 0.2849 0.090 Uiso 1 1 calc R
C15 C 0.33661(17) 0.7207(3) 0.22011(11) 0.0611(5) Uani 1 1 d .
H15 H 0.3460 0.8033 0.1952 0.073 Uiso 1 1 calc R
O2 O 0.30874(13) 0.23029(18) -0.05840(8) 0.0692(4) Uani 1 1 d .
N1 N 0.53360(14) 0.29018(18) 0.01719(8) 0.0537(4) Uani 1 1 d .
C16 C 0.39382(16) 0.3180(2) -0.01739(11) 0.0561(5) Uani 1 1 d .
C17B C 0.34557(17) 0.4706(2) -0.00675(10) 0.0455(6) Uani 0.835(5) 1 d P
H17B H 0.2433 0.4666 -0.0194 0.055 Uiso 0.835(5) 1 d PR
C18B C 0.4197(3) 0.5077(3) 0.07199(15) 0.0541(6) Uani 0.835(5) 1 d P
H18B H 0.3694 0.5459 0.0963 0.065 Uiso 0.835(5) 1 d PR
C19B C 0.5568(3) 0.4809(4) 0.10277(15) 0.0542(7) Uani 0.835(5) 1 d P
H19B H 0.6084 0.5066 0.1498 0.065 Uiso 0.835(5) 1 d PR
C20B C 0.6275(2) 0.4114(3) 0.05840(15) 0.0469(6) Uani 0.835(5) 1 d P
C21 C 0.5914(2) 0.1644(3) -0.00600(17) 0.0869(8) Uani 1 1 d .
H21D H 0.5163 0.0958 -0.0317 0.130 Uiso 0.835(5) 1 d PR
H21E H 0.6648 0.1126 0.0321 0.130 Uiso 0.835(5) 1 d PR
H21F H 0.6297 0.2053 -0.0370 0.130 Uiso 0.835(5) 1 d PR
C22 C 0.77292(19) 0.3447(3) 0.10837(13) 0.0791(7) Uani 1 1 d .
H22D H 0.7721 0.3039 0.1508 0.119 Uiso 0.835(5) 1 d PR
H22E H 0.8464 0.4188 0.1203 0.119 Uiso 0.835(5) 1 d PR
H22F H 0.7905 0.2660 0.0817 0.119 Uiso 0.835(5) 1 d PR
C17A C 0.3531(13) 0.3919(17) 0.0498(8) 0.074(5) Uani 0.165(5) 1 d P
H17A H 0.2592 0.3867 0.0440 0.089 Uiso 0.165(5) 1 d PR
C18A C 0.440(3) 0.452(3) 0.1074(11) 0.110(8) Uani 0.165(5) 1 d P
H18A H 0.4110 0.5136 0.1350 0.132 Uiso 0.165(5) 1 d PR
C19A C 0.592(3) 0.437(4) 0.1272(14) 0.106(9) Uani 0.165(5) 1 d P
H19A H 0.6604 0.4817 0.1671 0.127 Uiso 0.165(5) 1 d PR
C20A C 0.6406(18) 0.355(3) 0.0845(10) 0.085(6) Uani 0.165(5) 1 d P
H21A H 0.5151 0.0965 -0.0362 0.127 Uiso 0.16 1 d P
H21B H 0.6636 0.1134 0.0276 0.127 Uiso 0.16 1 d P
H21C H 0.6285 0.2060 -0.0415 0.127 Uiso 0.16 1 d P
H22A H 0.8202 0.2947 0.1505 0.127 Uiso 0.16 1 d P
H22B H 0.8130 0.4341 0.1035 0.127 Uiso 0.16 1 d P
H22C H 0.8005 0.2723 0.0724 0.127 Uiso 0.16 1 d P

loop_
_atom_site_aniso_label
_atom_site_aniso_U_11
_atom_site_aniso_U_22
_atom_site_aniso_U_33
_atom_site_aniso_U_23
_atom_site_aniso_U_13
_atom_site_aniso_U_12
O1 0.0326(5) 0.0747(9) 0.0510(6) -0.0053(6) 0.0165(4) -0.0027(5)
C1 0.0277(5) 0.0439(8) 0.0389(7) -0.0044(6) 0.0079(5) -0.0035(6)
C2 0.0290(6) 0.0434(8) 0.0392(7) -0.0033(6) 0.0079(5) -0.0045(6)
C3 0.0267(5) 0.0430(8) 0.0391(7) -0.0065(6) 0.0092(5) -0.0024(5)
C4 0.0300(6) 0.0413(8) 0.0432(7) -0.0042(6) 0.0046(5) 0.0017(6)
C5 0.0635(10) 0.0533(11) 0.0639(11) -0.0115(9) 0.0232(9) 0.0049(9)
C6 0.0760(13) 0.0480(11) 0.0876(15) -0.0151(11) 0.0194(12) 0.0076(11)
C7 0.0588(11) 0.0428(11) 0.0927(16) 0.0024(11) -0.0066(11) 0.0038(9)
C8 0.0525(10) 0.0679(14) 0.0681(12) 0.0188(11) 0.0058(8) -0.0085(10)
C9 0.0435(8) 0.0563(11) 0.0483(8) 0.0019(7) 0.0094(6) -0.0034(7)
C10 0.0336(6) 0.0431(8) 0.0356(6) -0.0072(6) 0.0090(5) -0.0010(6)
C11 0.0518(9) 0.0540(11) 0.0621(10) 0.0051(9) 0.0132(8) -0.0046(8)
C12 0.0812(14) 0.0630(13) 0.0684(13) 0.0203(11) 0.0139(11) 0.0090(11)
C13 0.0577(10) 0.0772(15) 0.0577(11) 0.0058(10) 0.0011(8) 0.0186(10)
C14 0.0341(8) 0.0884(17) 0.0806(13) 0.0052(12) 0.0007(8) 0.0058(9)
C15 0.0345(7) 0.0698(13) 0.0645(10) 0.0131(9) 0.0047(7) -0.0025(8)
O2 0.0400(6) 0.0688(10) 0.0849(9) -0.0122(7) 0.0106(6) -0.0147(6)
N1 0.0330(6) 0.0552(9) 0.0659(9) 0.0012(7) 0.0126(6) -0.0039(6)
C16 0.0325(7) 0.0579(11) 0.0716(11) -0.0038(9) 0.0143(7) -0.0066(7)
C17B 0.0253(7) 0.0558(13) 0.0540(11) 0.0017(9) 0.0143(7) -0.0021(7)
C18B 0.0470(11) 0.0670(17) 0.0545(14) -0.0018(12) 0.0269(10) -0.0036(11)
C19B 0.0477(14) 0.0698(19) 0.0400(13) 0.0021(12) 0.0123(10) -0.0099(12)
C20B 0.0273(8) 0.0539(15) 0.0491(13) 0.0053(10) 0.0045(8) -0.0029(9)
C21 0.0532(11) 0.0642(15) 0.132(2) -0.0185(15) 0.0255(12) 0.0009(10)
C22 0.0422(9) 0.0845(17) 0.0826(14) 0.0185(12) -0.0040(9) -0.0038(10)
C17A 0.050(6) 0.074(10) 0.090(10) 0.013(8) 0.020(6) -0.015(6)
C18A 0.135(19) 0.102(16) 0.067(11) -0.020(11) 0.013(12) 0.025(14)
C19A 0.087(15) 0.13(2) 0.077(15) -0.004(14) 0.008(12) -0.042(15)
C20A 0.059(8) 0.104(16) 0.063(10) 0.009(10) -0.006(7) -0.031(10)

loop_
_atom_type_symbol
_atom_type_description
_atom_type_scat_dispersion_real
_atom_type_scat_dispersion_imag
_atom_type_scat_source
C C 0.0033 0.0016 'International Tables Vol C Tables 4.2.6.8 and 6.1.1.4'
H H 0.0000 0.0000 'International Tables Vol C Tables 4.2.6.8 and 6.1.1.4'
N N 0.0061 0.0033 'International Tables Vol C Tables 4.2.6.8 and 6.1.1.4'
O O 0.0106 0.0060 'International Tables Vol C Tables 4.2.6.8 and 6.1.1.4'

loop_
_geom_angle_atom_site_label_1
_geom_angle_atom_site_label_2
_geom_angle_atom_site_label_3
_geom_angle
_geom_angle_site_symmetry_1
_geom_angle_site_symmetry_3
C3 O1 H1 109.5 . .
C2 C1 C1 179.21(19) . 3_565
C1 C2 C3 172.86(16) . .
O1 C3 C2 108.66(11) . .
O1 C3 C10 106.92(12) . .
C2 C3 C10 106.92(12) . .
O1 C3 C4 111.10(12) . .
C2 C3 C4 112.76(13) . .
C10 C3 C4 110.23(11) . .
C9 C4 C5 119.43(18) . .
C9 C4 C3 122.81(15) . .
C5 C4 C3 117.61(16) . .
C4 C5 C6 120.5(2) . .
C4 C5 H5 119.7 . .
C6 C5 H5 119.7 . .
C7 C6 C5 120.2(2) . .
C7 C6 H6 119.9 . .
C5 C6 H6 119.9 . .
C6 C7 C8 120.4(2) . .
C6 C7 H7 119.8 . .
C8 C7 H7 119.8 . .
C7 C8 C9 119.4(2) . .
C7 C8 H8 120.3 . .
C9 C8 H8 120.3 . .
C4 C9 C8 120.1(2) . .
C4 C9 H9 120.0 . .
C8 C9 H9 120.0 . .
C11 C10 C15 119.00(15) . .
C11 C10 C3 119.83(14) . .
C15 C10 C3 121.14(15) . .
C10 C11 C12 120.69(19) . .
C10 C11 H11 119.7 . .
C12 C11 H11 119.7 . .
C13 C12 C11 119.7(2) . .
C13 C12 H12 120.1 . .
C11 C12 H12 120.1 . .
C14 C13 C12 119.75(18) . .
C14 C13 H13 120.1 . .
C12 C13 H13 120.1 . .
C13 C14 C15 120.8(2) . .
C13 C14 H14 119.6 . .
C15 C14 H14 119.6 . .
C10 C15 C14 120.0(2) . .
C10 C15 H15 120.0 . .
C14 C15 H15 120.0 . .
C16 N1 C20A 130.4(10) . .
C16 N1 C21 118.12(17) . .
C20A N1 C21 110.8(10) . .
C16 N1 C20B 118.38(17) . .
C20A N1 C20B 27.7(9) . .
C21 N1 C20B 120.30(16) . .
O2 C16 N1 123.71(19) . .
O2 C16 C17B 120.04(15) . .
N1 C16 C17B 116.14(15) . .
O2 C16 C17A 117.0(4) . .
N1 C16 C17A 102.2(4) . .
C17B C16 C17A 48.0(5) . .
C17A C17B C18B 51.2(6) . .
C17A C17B C16 74.0(7) . .
C18B C17B C16 107.41(17) . .
C17A C17B C20B 164.1(6) . 3_665
C18B C17B C20B 113.47(19) . 3_665
C16 C17B C20B 111.32(17) . 3_665
C17A C17B C18A 34.3(10) . .
C18B C17B C18A 17.8(7) . .
C16 C17B C18A 92.9(6) . .
C20B C17B C18A 130.0(8) 3_665 .
C17A C17B H17B 83.7 . .
C18B C17B H17B 108.7 . .
C16 C17B H17B 108.1 . .
C20B C17B H17B 107.7 3_665 .
C18A C17B H17B 104.8 . .
C18A C18B C17A 73.1(17) . .
C18A C18B C19B 68(2) . .
C17A C18B C19B 110.5(7) . .
C18A C18B C17B 128.6(15) . .
C17A C18B C17B 56.8(7) . .
C19B C18B C17B 116.8(2) . .
C18A C18B C19A 54(2) . .
C17A C18B C19A 100.9(11) . .
C19B C18B C19A 15.1(9) . .
C17B C18B C19A 122.3(10) . .
C18A C18B H18B 76.2 . .
C17A C18B H18B 99.4 . .
C19B C18B H18B 123.2 . .
C17B C18B H18B 120.0 . .
C19A C18B H18B 115.7 . .
C18A C18B H18A 43.8 . .
C17A C18B H18A 98.2 . .
C19B C18B H18A 91.5 . .
C17B C18B H18A 146.6 . .
C19A C18B H18A 81.2 . .
H18B C18B H18A 35.7 . .
C19A C19B C18A 95(3) . .
C19A C19B C18B 132(3) . .
C18A C19B C18B 37.3(10) . .
C19A C19B C20B 86(3) . .
C18A C19B C20B 131.3(9) . .
C18B C19B C20B 118.7(3) . .
C19A C19B C20A 61(3) . .
C18A C19B C20A 119.9(13) . .
C18B C19B C20A 127.7(6) . .
C20B C19B C20A 26.7(8) . .
C19A C19B H19B 55.3 . .
C18A C19B H19B 98.4 . .
C18B C19B H19B 120.6 . .
C20B C19B H19B 120.7 . .
C20A C19B H19B 106.7 . .
C19A C19B H19A 40.2 . .
C18A C19B H19A 110.2 . .
C18B C19B H19A 139.4 . .
C20B C19B H19A 101.5 . .
C20A C19B H19A 86.2 . .
H19B C19B H19A 20.5 . .
C20A C20B C19A 60(2) . .
C20A C20B C19B 81(2) . .
C19A C20B C19B 23.2(11) . .
C20A C20B N1 76.7(15) . .
C19A C20B N1 105.8(9) . .
C19B C20B N1 106.4(2) . .
C20A C20B C17B 160.3(17) . 3_665
C19A C20B C17B 129.7(11) . 3_665
C19B C20B C17B 111.5(2) . 3_665
N1 C20B C17B 111.89(19) . 3_665
C20A C20B C22 52.4(15) . .
C19A C20B C22 89.1(10) . .
C19B C20B C22 110.2(2) . .
N1 C20B C22 108.7(2) . .
C17B C20B C22 108.10(18) 3_665 .
N1 C21 H21D 109.6 . .
N1 C21 H21E 114.7 . .
H21D C21 H21E 108.8 . .
N1 C21 H21F 104.2 . .
H21D C21 H21F 110.7 . .
H21E C21 H21F 108.8 . .
N1 C21 H21A 111.1 . .
H21D C21 H21A 4.9 . .
H21E C21 H21A 111.6 . .
H21F C21 H21A 105.9 . .
N1 C21 H21B 118.5 . .
H21D C21 H21B 108.4 . .
H21E C21 H21B 4.4 . .
H21F C21 H21B 105.2 . .
H21A C21 H21B 110.8 . .
N1 C21 H21C 105.1 . .
H21D C21 H21C 107.8 . .
H21E C21 H21C 110.6 . .
H21F C21 H21C 2.9 . .
H21A C21 H21C 103.0 . .
H21B C21 H21C 106.9 . .
C20A C22 C20B 26.7(10) . .
C20A C22 H22D 88.4 . .
C20B C22 H22D 112.8 . .
C20A C22 H22E 132.0 . .
C20B C22 H22E 110.3 . .
H22D C22 H22E 109.8 . .
C20A C22 H22F 105.0 . .
C20B C22 H22F 105.9 . .
H22D C22 H22F 107.5 . .
H22E C22 H22F 110.5 . .
C20A C22 H22A 118.9 . .
C20B C22 H22A 144.3 . .
H22D C22 H22A 31.6 . .
H22E C22 H22A 92.3 . .
H22F C22 H22A 90.6 . .
C20A C22 H22B 111.0 . .
C20B C22 H22B 87.0 . .
H22D C22 H22B 127.3 . .
H22E C22 H22B 24.2 . .
H22F C22 H22B 113.2 . .
H22A C22 H22B 115.8 . .
C20A C22 H22C 108.5 . .
C20B C22 H22C 103.8 . .
H22D C22 H22C 118.2 . .
H22E C22 H22C 101.1 . .
H22F C22 H22C 11.7 . .
H22A C22 H22C 98.1 . .
H22B C22 H22C 101.8 . .
C18A C17A C18B 38.7(14) . .
C18A C17A C17B 109.8(17) . .
C18B C17A C17B 71.9(7) . .
C18A C17A C16 126.1(16) . .
C18B C17A C16 110.0(9) . .
C17B C17A C16 58.0(6) . .
C18A C17A H17B 128.9 . .
C18B C17A H17B 93.2 . .
C17B C17A H17B 38.7 . .
C16 C17A H17B 77.0 . .
C18A C17A H17A 116.7 . .
C18B C17A H17A 119.3 . .
C17B C17A H17A 102.9 . .
C16 C17A H17A 117.1 . .
H17B C17A H17A 64.2 . .
C18B C18A C19B 74(2) . .
C18B C18A C17A 68.2(14) . .
C19B C18A C17A 110.9(19) . .
C18B C18A C19A 99(3) . .
C19B C18A C19A 25.2(12) . .
C17A C18A C19A 119(2) . .
C18B C18A C17B 33.6(10) . .
C19B C18A C17B 86.3(14) . .
C17A C18A C17B 35.9(10) . .
C19A C18A C17B 106.0(18) . .
C18B C18A H18B 55.4 . .
C19B C18A H18B 113.7 . .
C17A C18A H18B 88.9 . .
C19A C18A H18B 133.6 . .
C17B C18A H18B 74.8 . .
C18B C18A H18A 97.5 . .
C19B C18A H18A 117.9 . .
C17A C18A H18A 122.6 . .
C19A C18A H18A 117.6 . .
C17B C18A H18A 119.9 . .
H18B C18A H18A 45.3 . .
C19B C19A C20A 95(3) . .
C19B C19A C20B 71(3) . .
C20A C19A C20B 26.4(10) . .
C19B C19A C18A 60(3) . .
C20A C19A C18A 120(2) . .
C20B C19A C18A 111.8(17) . .
C19B C19A C18B 33(2) . .
C20A C19A C18B 108.7(16) . .
C20B C19A C18B 91.4(12) . .
C18A C19A C18B 27.2(12) . .
C19B C19A H19B 82.0 . .
C20A C19A H19B 141.5 . .
C20B C19A H19B 125.2 . .
C18A C19A H19B 92.0 . .
C18B C19A H19B 89.9 . .
C19B C19A H19A 113.9 . .
C20A C19A H19A 116.6 . .
C20B C19A H19A 118.0 . .
C18A C19A H19A 123.4 . .
C18B C19A H19A 126.8 . .
H19B C19A H19A 36.9 . .
C20B C20A C19A 94(3) . .
C20B C20A C22 101(2) . .
C19A C20A C22 114.1(16) . .
C20B C20A N1 75.6(14) . .
C19A C20A N1 117.7(17) . .
C22 C20A N1 128.2(19) . .
C20B C20A C19B 72(2) . .
C19A C20A C19B 23.5(12) . .
C22 C20A C19B 125.4(15) . .
N1 C20A C19B 103.1(12) . .
C20B C20A H22D 134.4 . .
C19A C20A H22D 91.5 . .
C22 C20A H22D 37.4 . .
N1 C20A H22D 138.6 . .
C19B C20A H22D 112.7 . .

loop_
_geom_bond_atom_site_label_1
_geom_bond_atom_site_label_2
_geom_bond_distance
_geom_bond_site_symmetry_2
O1 C3 1.4184(17) .
O1 H1 0.8200 .
C1 C2 1.200(2) .
C1 C1 1.375(3) 3_565
C2 C3 1.483(2) .
C3 C10 1.5441(19) .
C3 C4 1.536(2) .
C4 C9 1.374(3) .
C4 C5 1.385(3) .
C5 C6 1.376(3) .
C5 H5 0.9300 .
C6 C7 1.365(4) .
C6 H6 0.9300 .
C7 C8 1.383(3) .
C7 H7 0.9300 .
C8 C9 1.397(3) .
C8 H8 0.9300 .
C9 H9 0.9300 .
C10 C11 1.372(3) .
C10 C15 1.381(2) .
C11 C12 1.391(3) .
C11 H11 0.9300 .
C12 C13 1.377(3) .
C12 H12 0.9300 .
C13 C14 1.357(3) .
C13 H13 0.9300 .
C14 C15 1.388(2) .
C14 H14 0.9300 .
C15 H15 0.9300 .
O2 C16 1.229(2) .
N1 C16 1.351(2) .
N1 C20A 1.489(16) .
N1 C21 1.450(3) .
N1 C20B 1.482(3) .
C16 C17B 1.514(3) .
C16 C17A 1.717(17) .
C17B C17A 1.327(14) .
C17B C18B 1.507(3) .
C17B C20B 1.599(4) 3_665
C17B C18A 2.13(2) .
C17B H17B 0.9825 .
C18B C18A 0.83(3) .
C18B C17A 1.236(14) .
C18B C19B 1.321(4) .
C18B C19A 1.80(3) .
C18B H18B 0.9164 .
C18B H18A 1.3193 .
C19B C19A 0.63(3) .
C19B C18A 1.28(3) .
C19B C20B 1.507(5) .
C19B C20A 1.57(3) .
C19B H19B 0.9172 .
C19B H19A 1.3143 .
C20B C20A 0.71(2) .
C20B C19A 1.59(3) .
C20B C17B 1.599(4) 3_665
C20B C22 1.557(3) .
C21 H21D 0.9673 .
C21 H21E 0.9605 .
C21 H21F 0.9432 .
C21 H21A 0.9937 .
C21 H21B 0.9095 .
C21 H21C 1.0154 .
C22 C20A 1.256(18) .
C22 H22D 0.9402 .
C22 H22E 0.9684 .
C22 H22F 0.9562 .
C22 H22A 0.9166 .
C22 H22B 0.9332 .
C22 H22C 1.1003 .
C17A C18A 1.27(2) .
C17A H17B 1.5616 .
C17A H17A 0.9302 .
C18A C19A 1.47(4) .
C18A H18B 1.0813 .
C18A H18A 0.9203 .
C19A C20A 1.38(4) .
C19A H19B 0.7614 .
C19A H19A 0.9277 .
C20A H22D 1.5478 .

loop_
_geom_torsion_atom_site_label_1
_geom_torsion_atom_site_label_2
_geom_torsion_atom_site_label_3
_geom_torsion_atom_site_label_4
_geom_torsion
_geom_torsion_site_symmetry_1
_geom_torsion_site_symmetry_4
C1 C1 C2 C3 67(17) 3_565 .
C1 C2 C3 O1 -35.3(12) . .
C1 C2 C3 C10 79.7(12) . .
C1 C2 C3 C4 -159.0(12) . .
O1 C3 C4 C9 -143.20(13) . .
C2 C3 C4 C9 -20.94(18) . .
C10 C3 C4 C9 98.46(16) . .
O1 C3 C4 C5 41.26(17) . .
C2 C3 C4 C5 163.52(14) . .
C10 C3 C4 C5 -77.07(17) . .
C9 C4 C5 C6 -0.4(3) . .
C3 C4 C5 C6 175.31(16) . .
C4 C5 C6 C7 -0.2(3) . .
C5 C6 C7 C8 0.5(3) . .
C6 C7 C8 C9 -0.3(3) . .
C5 C4 C9 C8 0.6(2) . .
C3 C4 C9 C8 -174.87(14) . .
C7 C8 C9 C4 -0.2(3) . .
O1 C3 C10 C11 35.4(2) . .
C2 C3 C10 C11 -80.82(18) . .
C4 C3 C10 C11 156.29(16) . .
O1 C3 C10 C15 -146.62(17) . .
C2 C3 C10 C15 97.15(19) . .
C4 C3 C10 C15 -25.7(2) . .
C15 C10 C11 C12 1.5(3) . .
C3 C10 C11 C12 179.55(19) . .
C10 C11 C12 C13 -1.8(4) . .
C11 C12 C13 C14 1.2(4) . .
C12 C13 C14 C15 -0.3(4) . .
C11 C10 C15 C14 -0.6(3) . .
C3 C10 C15 C14 -178.62(19) . .
C13 C14 C15 C10 0.0(4) . .
C20A N1 C16 O2 -156.5(12) . .
C21 N1 C16 O2 13.1(3) . .
C20B N1 C16 O2 172.9(2) . .
C20A N1 C16 C17B 27.1(12) . .
C21 N1 C16 C17B -163.3(2) . .
C20B N1 C16 C17B -3.4(3) . .
C20A N1 C16 C17A -21.9(13) . .
C21 N1 C16 C17A 147.7(5) . .
C20B N1 C16 C17A -52.4(5) . .
O2 C16 C17B C17A 100.6(6) . .
N1 C16 C17B C17A -82.9(6) . .
O2 C16 C17B C18B 140.1(2) . .
N1 C16 C17B C18B -43.4(2) . .
C17A C16 C17B C18B 39.4(6) . .
O2 C16 C17B C20B -95.1(2) . 3_665
N1 C16 C17B C20B 81.4(2) . 3_665
C17A C16 C17B C20B 164.2(6) . 3_665
O2 C16 C17B C18A 129.6(9) . .
N1 C16 C17B C18A -53.9(9) . .
C17A C16 C17B C18A 28.9(10) . .
C17A C17B C18B C18A 15(3) . .
C16 C17B C18B C18A -37(3) . .
C20B C17B C18B C18A -160(3) 3_665 .
C16 C17B C18B C17A -51.6(8) . .
C20B C17B C18B C17A -175.1(8) 3_665 .
C18A C17B C18B C17A -15(3) . .
C17A C17B C18B C19B 97.9(9) . .
C16 C17B C18B C19B 46.4(3) . .
C20B C17B C18B C19B -77.1(3) 3_665 .
C18A C17B C18B C19B 83(3) . .
C17A C17B C18B C19A 81.7(13) . .
C16 C17B C18B C19A 30.1(10) . .
C20B C17B C18B C19A -93.3(10) 3_665 .
C18A C17B C18B C19A 67(3) . .
C18A C18B C19B C19A 9(5) . .
C17A C18B C19B C19A -53(4) . .
C17B C18B C19B C19A -115(4) . .
C17A C18B C19B C18A -61.3(17) . .
C17B C18B C19B C18A -123.5(16) . .
C19A C18B C19B C18A -9(5) . .
C18A C18B C19B C20B 121.5(15) . .
C17A C18B C19B C20B 60.2(9) . .
C17B C18B C19B C20B -2.0(4) . .
C19A C18B C19B C20B 113(4) . .
C18A C18B C19B C20A 91.4(19) . .
C17A C18B C19B C20A 30.1(14) . .
C17B C18B C19B C20A -32.2(12) . .
C19A C18B C19B C20A 83(4) . .
C19A C19B C20B C20A 19(3) . .
C18A C19B C20B C20A -74(2) . .
C18B C19B C20B C20A -117.7(13) . .
C18A C19B C20B C19A -93(3) . .
C18B C19B C20B C19A -136(3) . .
C20A C19B C20B C19A -19(3) . .
C19A C19B C20B N1 92(2) . .
C18A C19B C20B N1 -1.0(16) . .
C18B C19B C20B N1 -44.5(4) . .
C20A C19B C20B N1 73.3(13) . .
C19A C19B C20B C17B -146(2) . 3_665
C18A C19B C20B C17B 121.2(15) . 3_665
C18B C19B C20B C17B 77.8(3) . 3_665
C20A C19B C20B C17B -164.5(13) . 3_665
C19A C19B C20B C22 -26(2) . .
C18A C19B C20B C22 -118.7(15) . .
C18B C19B C20B C22 -162.2(3) . .
C20A C19B C20B C22 -44.5(12) . .
C16 N1 C20B C20A 124(2) . .
C21 N1 C20B C20A -77(2) . .
C16 N1 C20B C19A 71.1(12) . .
C20A N1 C20B C19A -53(2) . .
C21 N1 C20B C19A -129.5(12) . .
C16 N1 C20B C19B 47.0(3) . .
C20A N1 C20B C19B -77(2) . .
C21 N1 C20B C19B -153.6(2) . .
C16 N1 C20B C17B -75.0(2) . 3_665
C20A N1 C20B C17B 161(2) . 3_665
C21 N1 C20B C17B 84.4(3) . 3_665
C16 N1 C20B C22 165.7(2) . .
C20A N1 C20B C22 42(2) . .
C21 N1 C20B C22 -34.9(3) . .
C19A C20B C22 C20A 51(3) . .
C19B C20B C22 C20A 61(2) . .
N1 C20B C22 C20A -55(2) . .
C17B C20B C22 C20A -177(3) 3_665 .
C19B C18B C17A C18A 58(2) . .
C17B C18B C17A C18A 168(2) . .
C19A C18B C17A C18A 46(2) . .
C18A C18B C17A C17B -168(2) . .
C19B C18B C17A C17B -109.4(5) . .
C19A C18B C17A C17B -121.5(10) . .
C18A C18B C17A C16 -123(2) . .
C19B C18B C17A C16 -64.8(9) . .
C17B C18B C17A C16 44.6(6) . .
C19A C18B C17A C16 -77.0(12) . .
C18B C17B C17A C18A -8.0(13) . .
C16 C17B C17A C18A 120.9(16) . .
C20B C17B C17A C18A 9(4) 3_665 .
C16 C17B C17A C18B 129.0(6) . .
C20B C17B C17A C18B 17(3) 3_665 .
C18A C17B C17A C18B 8.0(13) . .
C18B C17B C17A C16 -129.0(6) . .
C20B C17B C17A C16 -112(2) 3_665 .
C18A C17B C17A C16 -120.9(16) . .
O2 C16 C17A C18A 160.5(18) . .
N1 C16 C17A C18A 22(2) . .
C17B C16 C17A C18A -92(2) . .
O2 C16 C17A C18B -159.2(6) . .
N1 C16 C17A C18B 62.4(9) . .
C17B C16 C17A C18B -51.9(7) . .
O2 C16 C17A C17B -107.3(4) . .
N1 C16 C17A C17B 114.3(4) . .
C17A C18B C18A C19B 120.9(12) . .
C17B C18B C18A C19B 107.8(16) . .
C19A C18B C18A C19B 2.8(15) . .
C19B C18B C18A C17A -120.9(12) . .
C17B C18B C18A C17A -13(2) . .
C19A C18B C18A C17A -118(2) . .
C17A C18B C18A C19A 118(2) . .
C19B C18B C18A C19A -2.8(15) . .
C17B C18B C18A C19A 105(2) . .
C17A C18B C18A C17B 13(2) . .
C19B C18B C18A C17B -107.8(16) . .
C19A C18B C18A C17B -105(2) . .
C19A C19B C18A C18B -174(3) . .
C20B C19B C18A C18B -84.4(18) . .
C20A C19B C18A C18B -114.3(16) . .
C19A C19B C18A C17A -115(4) . .
C18B C19B C18A C17A 58.5(15) . .
C20B C19B C18A C17A -26(3) . .
C20A C19B C18A C17A -56(2) . .
C18B C19B C18A C19A 174(3) . .
C20B C19B C18A C19A 89(3) . .
C20A C19B C18A C19A 59(3) . .
C19A C19B C18A C17B -142(3) . .
C18B C19B C18A C17B 31.8(8) . .
C20B C19B C18A C17B -52.5(15) . .
C20A C19B C18A C17B -82.4(14) . .
C17B C17A C18A C18B 12(2) . .
C16 C17A C18A C18B 77(2) . .
C18B C17A C18A C19B -62(2) . .
C17B C17A C18A C19B -50(2) . .
C16 C17A C18A C19B 14(3) . .
C18B C17A C18A C19A -88(3) . .
C17B C17A C18A C19A -76(3) . .
C16 C17A C18A C19A -12(3) . .
C18B C17A C18A C17B -12(2) . .
C16 C17A C18A C17B 64.2(14) . .
C17A C17B C18A C18B -159(4) . .
C16 C17B C18A C18B 145(2) . .
C20B C17B C18A C18B 24(3) 3_665 .
C17A C17B C18A C19B 134(2) . .
C18B C17B C18A C19B -67(3) . .
C16 C17B C18A C19B 78.6(11) . .
C20B C17B C18A C19B -42.6(14) 3_665 .
C18B C17B C18A C17A 159(4) . .
C16 C17B C18A C17A -55.7(16) . .
C20B C17B C18A C17A -176.9(13) 3_665 .
C17A C17B C18A C19A 118(2) . .
C18B C17B C18A C19A -83(3) . .
C16 C17B C18A C19A 62.7(18) . .
C20B C17B C18A C19A -58.5(19) 3_665 .
C18A C19B C19A C20A 121.7(17) . .
C18B C19B C19A C20A 116(3) . .
C20B C19B C19A C20A -9.5(14) . .
C18A C19B C19A C20B 131.1(10) . .
C18B C19B C19A C20B 126(3) . .
C20A C19B C19A C20B 9.5(14) . .
C18B C19B C19A C18A -5(3) . .
C20B C19B C19A C18A -131.1(10) . .
C20A C19B C19A C18A -121.7(17) . .
C18A C19B C19A C18B 5(3) . .
C20B C19B C19A C18B -126(3) . .
C20A C19B C19A C18B -116(3) . .
C20A C20B C19A C19B -158(3) . .
N1 C20B C19A C19B -95(2) . .
C17B C20B C19A C19B 43(3) 3_665 .
C22 C20B C19A C19B 156(2) . .
C19B C20B C19A C20A 158(3) . .
N1 C20B C19A C20A 63.6(16) . .
C17B C20B C19A C20A -158.7(16) 3_665 .
C22 C20B C19A C20A -45.6(16) . .
C20A C20B C19A C18A -114(3) . .
C19B C20B C19A C18A 45(2) . .
N1 C20B C19A C18A -50(2) . .
C17B C20B C19A C18A 88(2) 3_665 .
C22 C20B C19A C18A -159(2) . .
C20A C20B C19A C18B -132(2) . .
C19B C20B C19A C18B 26.3(15) . .
N1 C20B C19A C18B -68.5(12) . .
C17B C20B C19A C18B 69.2(13) 3_665 .
C22 C20B C19A C18B -177.7(10) . .
C18B C18A C19A C19B 6(3) . .
C17A C18A C19A C19B 76(4) . .
C17B C18A C19A C19B 40(3) . .
C18B C18A C19A C20A -72(3) . .
C19B C18A C19A C20A -78(3) . .
C17A C18A C19A C20A -2(4) . .
C17B C18A C19A C20A -38(3) . .
C18B C18A C19A C20B -44(3) . .
C19B C18A C19A C20B -50(2) . .
C17A C18A C19A C20B 26(3) . .
C17B C18A C19A C20B -10(2) . .
C19B C18A C19A C18B -6(3) . .
C17A C18A C19A C18B 70(2) . .
C17B C18A C19A C18B 33.8(10) . .
C18A C18B C19A C19B -170(5) . .
C17A C18B C19A C19B 131(4) . .
C17B C18B C19A C19B 73(4) . .
C18A C18B C19A C20A 120(3) . .
C17A C18B C19A C20A 60(2) . .
C19B C18B C19A C20A -70(4) . .
C17B C18B C19A C20A 3(2) . .
C18A C18B C19A C20B 140(2) . .
C17A C18B C19A C20B 80.9(13) . .
C19B C18B C19A C20B -50(4) . .
C17B C18B C19A C20B 23.3(16) . .
C17A C18B C19A C18A -59(2) . .
C19B C18B C19A C18A 170(5) . .
C17B C18B C19A C18A -117(2) . .
C19B C20B C20A C19A -8.4(12) . .
N1 C20B C20A C19A -117.6(14) . .
C17B C20B C20A C19A 124(5) 3_665 .
C22 C20B C20A C19A 115(2) . .
C19A C20B C20A C22 -115(2) . .
C19B C20B C20A C22 -123.9(16) . .
N1 C20B C20A C22 126.9(19) . .
C17B C20B C20A C22 9(7) 3_665 .
C19A C20B C20A N1 117.6(14) . .
C19B C20B C20A N1 109.2(5) . .
C17B C20B C20A N1 -118(5) 3_665 .
C22 C20B C20A N1 -126.9(19) . .
C19A C20B C20A C19B 8.4(12) . .
N1 C20B C20A C19B -109.2(5) . .
C17B C20B C20A C19B 132(5) 3_665 .
C22 C20B C20A C19B 123.9(16) . .
C19B C19A C20A C20B 20(3) . .
C18A C19A C20A C20B 79(3) . .
C18B C19A C20A C20B 52(2) . .
C19B C19A C20A C22 124(3) . .
C20B C19A C20A C22 104(2) . .
C18A C19A C20A C22 -177(2) . .
C18B C19A C20A C22 155.4(16) . .
C19B C19A C20A N1 -55(3) . .
C20B C19A C20A N1 -75.8(18) . .
C18A C19A C20A N1 3(4) . .
C18B C19A C20A N1 -24(3) . .
C20B C19A C20A C19B -20(3) . .
C18A C19A C20A C19B 58(3) . .
C18B C19A C20A C19B 31.2(16) . .
C20B C22 C20A C19A -99(3) . .
C20B C22 C20A N1 80(3) . .
C20B C22 C20A C19B -76(3) . .
C16 N1 C20A C20B -74(2) . .
C21 N1 C20A C20B 115.9(18) . .
C16 N1 C20A C19A 13(3) . .
C21 N1 C20A C19A -157.2(18) . .
C20B N1 C20A C19A 87(3) . .
C16 N1 C20A C22 -166.7(14) . .
C21 N1 C20A C22 23(2) . .
C20B N1 C20A C22 -93(3) . .
C16 N1 C20A C19B -6.8(18) . .
C21 N1 C20A C19B -177.0(8) . .
C20B N1 C20A C19B 67.1(19) . .
C19A C19B C20A C20B -159(3) . .
C18A C19B C20A C20B 123.5(17) . .
C18B C19B C20A C20B 79.1(15) . .
C18A C19B C20A C19A -78(3) . .
C18B C19B C20A C19A -122(3) . .
C20B C19B C20A C19A 159(3) . .
C19A C19B C20A C22 -68(3) . .
C18A C19B C20A C22 -145.8(17) . .
C18B C19B C20A C22 169.9(12) . .
C20B C19B C20A C22 91(2) . .
C19A C19B C20A N1 132(3) . .
C18A C19B C20A N1 54(2) . .
C18B C19B C20A N1 9.2(18) . .
C20B C19B C20A N1 -69.9(13) . .
